data_4034294
loop_
_publ_author_name
'Zhang, Yu-Fang'
'Duan, Wen-Di'
'Chen, Jingjing'
'Hu, Youhong'

_publ_section_title
;
 Base-Promoted Cascade Reactions of 3-(1-Alkynyl)chromones with Pyridinium
 Ylides to Chromeno[2,3- d]azepine Derivatives.
;
_journal_issue 7
_journal_name_full 'The Journal of organic chemistry'
_journal_page_first 4467
_journal_page_last 4472
_journal_paper_doi 10.1021/acs.joc.8b03210
_journal_volume 84
_journal_year 2019
_chemical_formula_moiety 'C25 H19 N O3'
_chemical_formula_sum 'C25 H19 N O3'
_chemical_formula_weight 381.41
_space_group_crystal_system orthorhombic
_space_group_IT_number 19
_space_group_name_Hall 'P 2ac 2ab'
_space_group_name_H-M_alt 'P 21 21 21'
_atom_sites_solution_hydrogens geom
_atom_sites_solution_primary dual
_audit_creation_date 2018-06-28
_audit_creation_method
;
Olex2 1.2-alpha
(compiled 2018.05.29 svn.r3508 for OlexSys, GUI svn.r5506)
;
_cell_angle_alpha 90
_cell_angle_beta 90
_cell_angle_gamma 90
_cell_formula_units_Z 4
_cell_length_a 5.725(4)
_cell_length_b 16.200(12)
_cell_length_c 20.626(15)
_cell_measurement_reflns_used 309
_cell_measurement_temperature 173
_cell_measurement_theta_max 18.087
_cell_measurement_theta_min 2.337
_cell_volume 1913(2)
_computing_cell_refinement 'SAINT v8.34A (Bruker, 2013)'
_computing_data_reduction 'SAINT v8.34A (Bruker, 2013)'
_computing_molecular_graphics 'Olex2 (Dolomanov et al., 2009)'
_computing_publication_material 'Olex2 (Dolomanov et al., 2009)'
_computing_structure_refinement 'ShelXL (Sheldrick, 2015)'
_computing_structure_solution 'ShelXT (Sheldrick, 2015)'
_diffrn_ambient_temperature 173.0
_diffrn_measured_fraction_theta_full 0.984
_diffrn_measured_fraction_theta_max 0.983
_diffrn_measurement_device_type 'Bruker APEX-II CCD'
_diffrn_radiation_type MoK\a
_diffrn_radiation_wavelength 0.71073
_diffrn_reflns_av_R_equivalents 0.0861
_diffrn_reflns_av_unetI/netI 0.1596
_diffrn_reflns_Laue_measured_fraction_full 0.984
_diffrn_reflns_Laue_measured_fraction_max 0.983
_diffrn_reflns_limit_h_max 6
_diffrn_reflns_limit_h_min -6
_diffrn_reflns_limit_k_max 18
_diffrn_reflns_limit_k_min -18
_diffrn_reflns_limit_l_max 14
_diffrn_reflns_limit_l_min -24
_diffrn_reflns_number 5556
_diffrn_reflns_point_group_measured_fraction_full 0.988
_diffrn_reflns_point_group_measured_fraction_max 0.987
_diffrn_reflns_theta_full 24.724
_diffrn_reflns_theta_max 24.724
_diffrn_reflns_theta_min 1.598
_exptl_absorpt_coefficient_mu 0.087
_exptl_absorpt_correction_T_max 0.7454
_exptl_absorpt_correction_T_min 0.6162
_exptl_absorpt_correction_type multi-scan
_exptl_absorpt_process_details
'SADABS-2014/5 (Bruker,2014/5) was used for absorption correction. wR2(int) was 0.0645 before and 0.0483 after correction. The Ratio of minimum to maximum transmission is 0.8267. The \l/2 correction factor is 0.00150.'
_exptl_crystal_colour red
_exptl_crystal_colour_primary red
_exptl_crystal_density_diffrn 1.324
_exptl_crystal_description needle
_exptl_crystal_F_000 800
_exptl_crystal_size_max 0.18
_exptl_crystal_size_mid 0.08
_exptl_crystal_size_min 0.04
_refine_diff_density_max 0.419
_refine_diff_density_min -0.407
_refine_diff_density_rms 0.118
_refine_ls_abs_structure_details
;
 Refined as an inversion twin.
;
_refine_ls_abs_structure_Flack 1(4)
_refine_ls_extinction_method none
_refine_ls_goodness_of_fit_ref 1.013
_refine_ls_hydrogen_treatment constr
_refine_ls_matrix_type full
_refine_ls_number_parameters 265
_refine_ls_number_reflns 3193
_refine_ls_number_restraints 216
_refine_ls_restrained_S_all 0.992
_refine_ls_R_factor_all 0.1717
_refine_ls_R_factor_gt 0.0872
_refine_ls_shift/su_max 0.012
_refine_ls_shift/su_mean 0.001
_refine_ls_structure_factor_coef Fsqd
_refine_ls_weighting_details 'w=1/[\s^2^(Fo^2^)+(0.1411P)^2^] where P=(Fo^2^+2Fc^2^)/3'
_refine_ls_weighting_scheme calc
_refine_ls_wR_factor_gt 0.2134
_refine_ls_wR_factor_ref 0.2746
_reflns_Friedel_coverage 0.711
_reflns_Friedel_fraction_full 0.993
_reflns_Friedel_fraction_max 0.993
_reflns_number_gt 1645
_reflns_number_total 3193
_reflns_threshold_expression 'I > 2\s(I)'
_cod_data_source_file jo8b03210_si_002.cif
_cod_data_source_block mo_20180659_0m
_cod_database_code 4034294
_shelx_shelxl_version_number 2014/7
_shelx_space_group_comment
;
The symmetry employed for this shelxl refinement is uniquely defined
by the following loop, which should always be used as a source of
symmetry information in preference to the above space-group names.
They are only intended as comments.
;
_shelx_estimated_absorpt_t_max 0.997
_shelx_estimated_absorpt_t_min 0.984
_olex2_refinement_description
;
1. Twinned data refinement
 Scales: 0(4)
 1(4)
2. Fixed Uiso
 At 1.2 times of:
  All C(H) groups
 At 1.5 times of:
  All C(H,H,H) groups, All O(H) groups
3. Rigid body (RIGU) restrains
 All non-hydrogen atoms
 with sigma for 1-2 distances of 0.004 and sigma for 1-3 distances of 0.004
4.a Aromatic/amide H refined with riding coordinates:
 C21(H21), C25(H25), C12(H12), C17(H17), C22(H22), C24(H24), C14(H14),
 C23(H23), C13(H13), C1(H1), C15(H15), C4(H4), C3(H3A), C5(H5), C2(H2)
4.b Idealised Me refined as rotating group:
 C20(H20A,H20B,H20C)
4.c Idealised tetrahedral OH refined as rotating group:
 O3(H3)
;
_olex2_submission_special_instructions 'No special instructions were received'

loop_
_space_group_symop_operation_xyz
'x, y, z'
'-x+1/2, -y, z+1/2'
'-x, y+1/2, -z+1/2'
'x+1/2, -y+1/2, -z'

loop_
_atom_site_label
_atom_site_type_symbol
_atom_site_fract_x
_atom_site_fract_y
_atom_site_fract_z
_atom_site_U_iso_or_equiv
_atom_site_adp_type
_atom_site_occupancy
_atom_site_site_symmetry_order
_atom_site_calc_flag
_atom_site_refinement_flags_posn
_atom_site_refinement_flags_adp
O1 O -0.0909(6) 0.3072(2) 0.5835(2) 0.0455(11) Uani 1 1 d . U
O3 O 0.6648(8) 0.6376(3) 0.3504(2) 0.0644(15) Uani 1 1 d . U
H3 H 0.5726 0.5980 0.3566 0.097 Uiso 1 1 calc GR .
N1 N 0.2580(7) 0.4013(3) 0.6256(2) 0.0360(12) Uani 1 1 d . U
O2 O 0.5197(8) 0.5071(3) 0.40423(19) 0.0560(13) Uani 1 1 d . U
C21 C 0.4554(10) 0.3699(3) 0.6525(3) 0.0391(15) Uani 1 1 d . U
H21 H 0.5717 0.3451 0.6260 0.047 Uiso 1 1 calc R .
C18 C 0.2197(9) 0.3941(4) 0.5567(3) 0.0351(14) Uani 1 1 d . U
C9 C 0.5263(9) 0.4951(3) 0.5178(3) 0.0336(13) Uani 1 1 d . U
C25 C 0.0976(10) 0.4367(4) 0.6631(3) 0.0409(15) Uani 1 1 d . U
H25 H -0.0396 0.4587 0.6438 0.049 Uiso 1 1 calc R .
C12 C 0.9806(9) 0.5962(3) 0.4998(3) 0.0375(15) Uani 1 1 d . U
H12 H 0.9827 0.5591 0.5355 0.045 Uiso 1 1 calc R .
C16 C 0.8114(10) 0.6434(4) 0.4000(3) 0.0386(15) Uani 1 1 d . U
C17 C 0.3551(9) 0.4351(3) 0.5124(3) 0.0337(14) Uani 1 1 d . U
H17 H 0.3253 0.4190 0.4689 0.040 Uiso 1 1 calc R .
C22 C 0.4843(10) 0.3742(4) 0.7168(3) 0.0488(17) Uani 1 1 d . U
H22 H 0.6220 0.3519 0.7357 0.059 Uiso 1 1 calc R .
C24 C 0.1258(11) 0.4423(4) 0.7287(3) 0.0467(17) Uani 1 1 d . U
H24 H 0.0117 0.4683 0.7552 0.056 Uiso 1 1 calc R .
C14 C 1.1488(10) 0.7101(4) 0.4429(3) 0.0424(16) Uani 1 1 d . U
H14 H 1.2635 0.7524 0.4402 0.051 Uiso 1 1 calc R .
C11 C 0.8020(9) 0.5900(4) 0.4532(3) 0.0346(14) Uani 1 1 d . U
C23 C 0.3247(11) 0.4089(4) 0.7550(3) 0.0515(18) Uani 1 1 d . U
H23 H 0.3485 0.4106 0.8006 0.062 Uiso 1 1 calc R .
C7 C 0.6363(9) 0.5687(4) 0.6276(3) 0.0354(14) Uani 1 1 d . U
C10 C 0.6160(10) 0.5281(4) 0.4567(3) 0.0382(14) Uani 1 1 d . U
C6 C 0.7138(10) 0.6084(4) 0.6852(3) 0.0390(14) Uani 1 1 d . U
C19 C 0.0239(9) 0.3418(3) 0.5399(3) 0.0333(13) Uani 1 1 d . U
C8 C 0.5867(9) 0.5322(3) 0.5781(3) 0.0332(14) Uani 1 1 d . U
C13 C 1.1533(10) 0.6555(4) 0.4943(3) 0.0443(16) Uani 1 1 d . U
H13 H 1.2744 0.6587 0.5257 0.053 Uiso 1 1 calc R .
C1 C 0.5848(15) 0.6042(5) 0.7406(3) 0.066(2) Uani 1 1 d . U
H1 H 0.4367 0.5777 0.7408 0.079 Uiso 1 1 calc R .
C20 C -0.0380(10) 0.3282(4) 0.4704(3) 0.0429(16) Uani 1 1 d . U
H20A H -0.1832 0.2963 0.4677 0.064 Uiso 1 1 calc GR .
H20B H 0.0880 0.2977 0.4489 0.064 Uiso 1 1 calc GR .
H20C H -0.0595 0.3816 0.4489 0.064 Uiso 1 1 calc GR .
C15 C 0.9851(10) 0.7044(4) 0.3968(3) 0.0470(16) Uani 1 1 d . U
H15 H 0.9865 0.7421 0.3615 0.056 Uiso 1 1 calc R .
C4 C 0.9996(15) 0.6893(5) 0.7395(4) 0.069(2) Uani 1 1 d . U
H4 H 1.1396 0.7207 0.7387 0.083 Uiso 1 1 calc R .
C3 C 0.8766(16) 0.6812(5) 0.7953(4) 0.081(2) Uani 1 1 d . U
H3A H 0.9347 0.7056 0.8340 0.098 Uiso 1 1 calc R .
C5 C 0.9203(11) 0.6518(4) 0.6848(3) 0.0525(17) Uani 1 1 d . U
H5 H 1.0084 0.6557 0.6459 0.063 Uiso 1 1 calc R .
C2 C 0.6749(16) 0.6395(6) 0.7970(4) 0.084(2) Uani 1 1 d . U
H2 H 0.5927 0.6339 0.8368 0.101 Uiso 1 1 calc R .

loop_
_atom_site_aniso_label
_atom_site_aniso_U_11
_atom_site_aniso_U_22
_atom_site_aniso_U_33
_atom_site_aniso_U_23
_atom_site_aniso_U_13
_atom_site_aniso_U_12
O1 0.0351(19) 0.047(2) 0.055(2) 0.007(2) 0.0094(19) -0.003(2)
O3 0.063(3) 0.092(4) 0.039(2) 0.010(2) -0.003(2) -0.028(3)
N1 0.0239(18) 0.040(2) 0.044(2) 0.006(2) 0.0034(17) 0.002(2)
O2 0.064(2) 0.079(3) 0.025(2) 0.001(2) 0.0071(19) -0.032(2)
C21 0.024(2) 0.035(3) 0.058(3) 0.005(2) -0.003(2) 0.003(2)
C18 0.025(2) 0.046(3) 0.034(3) 0.000(2) 0.0016(19) 0.000(2)
C9 0.035(2) 0.041(3) 0.024(2) 0.001(2) 0.005(2) 0.000(2)
C25 0.030(2) 0.051(3) 0.042(3) 0.003(2) 0.006(2) 0.003(3)
C12 0.027(2) 0.040(3) 0.046(3) -0.001(3) 0.001(2) 0.004(2)
C16 0.039(3) 0.047(3) 0.030(3) -0.001(2) 0.004(2) -0.004(2)
C17 0.028(2) 0.032(3) 0.041(3) 0.004(2) 0.004(2) 0.006(2)
C22 0.032(3) 0.058(4) 0.056(3) 0.009(3) -0.001(2) -0.003(3)
C24 0.041(3) 0.057(4) 0.042(3) 0.001(3) 0.002(2) 0.007(3)
C14 0.035(3) 0.037(3) 0.055(3) -0.006(3) 0.009(2) -0.010(3)
C11 0.032(2) 0.037(3) 0.034(3) 0.001(2) 0.005(2) -0.002(2)
C23 0.047(3) 0.065(4) 0.043(3) 0.016(3) -0.002(2) 0.008(3)
C7 0.028(2) 0.046(3) 0.032(2) 0.007(2) 0.001(2) 0.007(3)
C10 0.040(2) 0.044(3) 0.031(2) 0.001(2) 0.008(2) -0.007(2)
C6 0.043(3) 0.042(3) 0.032(3) -0.001(2) -0.006(2) 0.012(2)
C19 0.023(2) 0.036(3) 0.042(3) 0.000(2) 0.003(2) 0.000(2)
C8 0.033(3) 0.041(3) 0.025(2) 0.010(2) 0.004(2) 0.001(3)
C13 0.037(3) 0.046(3) 0.050(3) 0.000(3) -0.001(3) -0.002(3)
C1 0.089(4) 0.074(4) 0.035(3) -0.014(3) 0.015(3) -0.012(4)
C20 0.038(3) 0.049(3) 0.042(3) 0.003(3) -0.002(3) -0.008(3)
C15 0.047(3) 0.048(3) 0.046(3) -0.002(3) 0.010(3) -0.007(3)
C4 0.075(4) 0.065(4) 0.067(4) -0.011(3) -0.021(3) 0.002(4)
C3 0.107(4) 0.066(4) 0.072(4) -0.016(4) -0.017(3) 0.010(4)
C5 0.046(3) 0.064(4) 0.047(3) -0.004(3) -0.004(3) 0.002(3)
C2 0.107(5) 0.106(5) 0.039(3) -0.028(3) 0.005(3) -0.010(4)

loop_
_atom_type_symbol
_atom_type_description
_atom_type_scat_dispersion_real
_atom_type_scat_dispersion_imag
_atom_type_scat_source
C C 0.0033 0.0016 'International Tables Vol C Tables 4.2.6.8 and 6.1.1.4'
H H 0.0000 0.0000 'International Tables Vol C Tables 4.2.6.8 and 6.1.1.4'
N N 0.0061 0.0033 'International Tables Vol C Tables 4.2.6.8 and 6.1.1.4'
O O 0.0106 0.0060 'International Tables Vol C Tables 4.2.6.8 and 6.1.1.4'

loop_
_geom_angle_atom_site_label_1
_geom_angle_atom_site_label_2
_geom_angle_atom_site_label_3
_geom_angle
C16 O3 H3 109.5
C21 N1 C18 120.0(5)
C25 N1 C21 119.8(5)
C25 N1 C18 120.2(5)
N1 C21 H21 120.4
C22 C21 N1 119.2(6)
C22 C21 H21 120.4
N1 C18 C19 113.7(5)
C17 C18 N1 122.2(5)
C17 C18 C19 124.1(5)
C17 C9 C10 115.9(5)
C17 C9 C8 122.6(5)
C8 C9 C10 120.9(5)
N1 C25 H25 119.2
N1 C25 C24 121.5(6)
C24 C25 H25 119.2
C11 C12 H12 119.6
C13 C12 H12 119.6
C13 C12 C11 120.8(6)
O3 C16 C11 122.5(5)
O3 C16 C15 117.5(5)
C11 C16 C15 120.0(5)
C18 C17 C9 133.3(6)
C18 C17 H17 113.3
C9 C17 H17 113.3
C21 C22 H22 119.2
C23 C22 C21 121.6(6)
C23 C22 H22 119.2
C25 C24 H24 121.2
C25 C24 C23 117.7(6)
C23 C24 H24 121.2
C13 C14 H14 119.5
C15 C14 H14 119.5
C15 C14 C13 121.0(6)
C12 C11 C10 122.8(5)
C16 C11 C12 117.7(5)
C16 C11 C10 119.4(5)
C22 C23 C24 120.1(6)
C22 C23 H23 119.9
C24 C23 H23 119.9
C8 C7 C6 175.0(6)
O2 C10 C9 119.1(5)
O2 C10 C11 117.4(5)
C9 C10 C11 123.3(5)
C1 C6 C7 120.6(6)
C1 C6 C5 119.8(6)
C5 C6 C7 119.7(6)
O1 C19 C18 119.9(5)
O1 C19 C20 120.0(5)
C18 C19 C20 120.1(5)
C7 C8 C9 175.8(6)
C12 C13 H13 120.2
C14 C13 C12 119.7(6)
C14 C13 H13 120.2
C6 C1 H1 120.7
C6 C1 C2 118.6(8)
C2 C1 H1 120.7
C19 C20 H20A 109.5
C19 C20 H20B 109.5
C19 C20 H20C 109.5
H20A C20 H20B 109.5
H20A C20 H20C 109.5
H20B C20 H20C 109.5
C16 C15 H15 119.6
C14 C15 C16 120.7(6)
C14 C15 H15 119.6
C3 C4 H4 120.4
C3 C4 C5 119.3(8)
C5 C4 H4 120.4
C4 C3 H3A 119.4
C2 C3 C4 121.3(8)
C2 C3 H3A 119.4
C6 C5 H5 119.7
C4 C5 C6 120.7(7)
C4 C5 H5 119.7
C1 C2 H2 119.9
C3 C2 C1 120.3(8)
C3 C2 H2 119.9

loop_
_geom_bond_atom_site_label_1
_geom_bond_atom_site_label_2
_geom_bond_distance
O1 C19 1.247(7)
O3 H3 0.8400
O3 C16 1.327(7)
N1 C21 1.358(7)
N1 C18 1.441(7)
N1 C25 1.332(7)
O2 C10 1.262(7)
C21 H21 0.9500
C21 C22 1.339(9)
C18 C17 1.371(8)
C18 C19 1.447(8)
C9 C17 1.385(8)
C9 C10 1.462(8)
C9 C8 1.424(8)
C25 H25 0.9500
C25 C24 1.366(9)
C12 H12 0.9500
C12 C11 1.407(8)
C12 C13 1.384(8)
C16 C11 1.398(8)
C16 C15 1.404(8)
C17 H17 0.9500
C22 H22 0.9500
C22 C23 1.331(9)
C24 H24 0.9500
C24 C23 1.372(9)
C14 H14 0.9500
C14 C13 1.381(9)
C14 C15 1.338(9)
C11 C10 1.464(8)
C23 H23 0.9500
C7 C6 1.421(8)
C7 C8 1.215(8)
C6 C1 1.362(9)
C6 C5 1.376(9)
C19 C20 1.493(8)
C13 H13 0.9500
C1 H1 0.9500
C1 C2 1.395(10)
C20 H20A 0.9800
C20 H20B 0.9800
C20 H20C 0.9800
C15 H15 0.9500
C4 H4 0.9500
C4 C3 1.355(11)
C4 C5 1.360(10)
C3 H3A 0.9500
C3 C2 1.338(12)
C5 H5 0.9500
C2 H2 0.9500

loop_
_twin_individual_id
_twin_individual_mass_fraction_refined
1 0(4)
2 1(4)
